data_4347154
loop_
_publ_author_name
'Huang, Daria L.'
'Beltr\'an-Suito, Rodrigo'
'Thomsen, Julianne M.'
'Hashmi, Sara M.'
'Materna, Kelly L.'
'Sheehan, Stafford W.'
'Mercado, Brandon Q.'
'Brudvig, Gary W.'
'Crabtree, Robert H.'

_publ_section_title
;
 New Ir Bis-Carbonyl Precursor for Water Oxidation Catalysis.
;
_journal_issue 5
_journal_name_full 'Inorganic chemistry'
_journal_page_first 2427
_journal_page_last 2435
_journal_paper_doi 10.1021/acs.inorgchem.5b02809
_journal_volume 55
_journal_year 2016
_chemical_formula_moiety 'C16 H20 I2 Ir N2 O2'
_chemical_formula_sum 'C16 H20 I2 Ir N2 O2'
_chemical_formula_weight 718.34
_space_group_crystal_system monoclinic
_space_group_IT_number 14
_space_group_name_Hall '-P 2yn'
_space_group_name_H-M_alt 'P 1 21/n 1'
_atom_sites_solution_hydrogens geom
_atom_sites_solution_primary direct
_atom_sites_solution_secondary difmap
_audit_creation_method SHELXL-2014/7
_cell_angle_alpha 90
_cell_angle_beta 100.349(7)
_cell_angle_gamma 90
_cell_formula_units_Z 2
_cell_length_a 7.6844(5)
_cell_length_b 8.7792(6)
_cell_length_c 14.3101(10)
_cell_measurement_reflns_used 7054
_cell_measurement_temperature 93(2)
_cell_measurement_theta_max 25.0
_cell_measurement_theta_min 3.3
_cell_volume 949.70(11)
_computing_cell_refinement 'CrystalClear-SM Expert 2.0 r15 (Rigaku, 2011)'
_computing_data_collection 'CrystalClear-SM Expert 2.0 r15 (Rigaku, 2011)'
_computing_data_reduction 'CrystalClear-SM Expert 2.0 r15 (Rigaku, 2011)'
_computing_molecular_graphics
;
Dolomanov, O.V.; Bourhis, L.J.; Gildea, R.J.; Howard, J.A.K.; Puschmann, H., 
OLEX2: A complete structure solution, refinement and analysis program
(2009). J. Appl. Cryst., 42, 339-341.
;
_computing_publication_material 'SHELXL-2013/2 (Sheldrick, 2014)'
_computing_structure_refinement 'SHELXL-2014/7 (Sheldrick, 2014)'
_computing_structure_solution 'SHELXT-2014/5 (Sheldrick, 2014)'
_diffrn_ambient_temperature 93(2)
_diffrn_detector_area_resol_mean 10
_diffrn_measured_fraction_theta_full 0.995
_diffrn_measured_fraction_theta_max 0.995
_diffrn_measurement_device_type 'Rigaku R-AXIS RAPID imaging plate'
_diffrn_measurement_method \w
_diffrn_radiation_type MoK\a
_diffrn_radiation_wavelength 0.71075
_diffrn_reflns_av_R_equivalents 0.0628
_diffrn_reflns_av_unetI/netI 0.0422
_diffrn_reflns_Laue_measured_fraction_full 0.995
_diffrn_reflns_Laue_measured_fraction_max 0.995
_diffrn_reflns_limit_h_max 9
_diffrn_reflns_limit_h_min -9
_diffrn_reflns_limit_k_max 10
_diffrn_reflns_limit_k_min -10
_diffrn_reflns_limit_l_max 16
_diffrn_reflns_limit_l_min -17
_diffrn_reflns_number 8899
_diffrn_reflns_point_group_measured_fraction_full 0.995
_diffrn_reflns_point_group_measured_fraction_max 0.995
_diffrn_reflns_theta_full 25.026
_diffrn_reflns_theta_max 25.026
_diffrn_reflns_theta_min 3.280
_diffrn_source 'Sealed Tube'
_exptl_absorpt_coefficient_mu 10.290
_exptl_absorpt_correction_T_max 1.000
_exptl_absorpt_correction_T_min 0.374
_exptl_absorpt_correction_type multi-scan
_exptl_absorpt_process_details 'Jacobson, R. (1998) Private Communication'
_exptl_crystal_colour Black
_exptl_crystal_density_diffrn 2.512
_exptl_crystal_density_method 'not measured'
_exptl_crystal_description Plate
_exptl_crystal_F_000 658
_exptl_crystal_size_max 0.20
_exptl_crystal_size_mid 0.10
_exptl_crystal_size_min 0.08
_refine_diff_density_max 1.486
_refine_diff_density_min -1.049
_refine_diff_density_rms 0.206
_refine_ls_extinction_method none
_refine_ls_goodness_of_fit_ref 1.085
_refine_ls_hydrogen_treatment constr
_refine_ls_matrix_type full
_refine_ls_number_parameters 108
_refine_ls_number_reflns 1661
_refine_ls_number_restraints 0
_refine_ls_restrained_S_all 1.085
_refine_ls_R_factor_all 0.0378
_refine_ls_R_factor_gt 0.0321
_refine_ls_shift/su_max 0.000
_refine_ls_shift/su_mean 0.000
_refine_ls_structure_factor_coef Fsqd
_refine_ls_weighting_details 'w=1/[\s^2^(Fo^2^)+(0.0098P)^2^+7.1223P] where P=(Fo^2^+2Fc^2^)/3'
_refine_ls_weighting_scheme calc
_refine_ls_wR_factor_gt 0.0615
_refine_ls_wR_factor_ref 0.0634
_reflns_Friedel_coverage 0.000
_reflns_number_gt 1496
_reflns_number_total 1661
_reflns_threshold_expression 'I > 2\s(I)'
_cod_data_source_file ic5b02809_si_004.cif
_cod_data_source_block spide-15056
_cod_original_sg_symbol_H-M 'P 21/n'
_cod_database_code 4347154
_shelx_shelxl_version_number 2014/7
_shelx_space_group_comment
; 
The symmetry employed for this shelxl refinement is uniquely defined 
by the following loop, which should always be used as a source of 
symmetry information in preference to the above space-group names. 
They are only intended as comments. 
;

loop_
_space_group_symop_operation_xyz
'x, y, z'
'-x+1/2, y+1/2, -z+1/2'
'-x, -y, -z'
'x-1/2, -y-1/2, z-1/2'

loop_
_atom_site_label
_atom_site_type_symbol
_atom_site_fract_x
_atom_site_fract_y
_atom_site_fract_z
_atom_site_U_iso_or_equiv
_atom_site_adp_type
_atom_site_occupancy
_atom_site_site_symmetry_order
_atom_site_calc_flag
_atom_site_refinement_flags_posn
_atom_site_refinement_flags_adp
_atom_site_refinement_flags_occupancy
Ir1 Ir 0.5000 0.0000 0.5000 0.01619(13) Uani 1 2 d S . P
I1 I 0.64719(6) 0.26916(5) 0.46812(3) 0.02287(15) Uani 1 1 d . . .
O1 O 0.2867(6) 0.1091(6) 0.5165(3) 0.0217(11) Uani 1 1 d . . .
N1 N 0.5603(7) 0.0343(7) 0.6407(4) 0.0183(13) Uani 1 1 d . . .
C5 C 0.4376(9) 0.1111(8) 0.6800(5) 0.0210(16) Uani 1 1 d . . .
C4 C 0.4689(10) 0.1428(9) 0.7766(5) 0.0266(18) Uani 1 1 d . . .
H4 H 0.3821 0.1955 0.8037 0.032 Uiso 1 1 calc R U .
C1 C 0.7103(9) -0.0124(9) 0.6978(6) 0.0253(18) Uani 1 1 d . . .
H1 H 0.7939 -0.0692 0.6706 0.030 Uiso 1 1 calc R U .
C2 C 0.7472(10) 0.0185(9) 0.7932(5) 0.0268(18) Uani 1 1 d . . .
H2 H 0.8550 -0.0144 0.8312 0.032 Uiso 1 1 calc R U .
C3 C 0.6230(10) 0.0990(9) 0.8329(6) 0.0292(19) Uani 1 1 d . . .
H3 H 0.6453 0.1233 0.8987 0.035 Uiso 1 1 calc R U .
C6 C 0.2711(9) 0.1532(9) 0.6115(5) 0.0226(17) Uani 1 1 d . . .
C8 C 0.1100(10) 0.0740(10) 0.6370(6) 0.0307(19) Uani 1 1 d . . .
H8A H 0.0049 0.1008 0.5903 0.046 Uiso 1 1 calc R U .
H8B H 0.0936 0.1067 0.7003 0.046 Uiso 1 1 calc R U .
H8C H 0.1276 -0.0365 0.6368 0.046 Uiso 1 1 calc R U .
C7 C 0.2416(10) 0.3267(9) 0.6093(6) 0.0276(18) Uani 1 1 d . . .
H7A H 0.3327 0.3762 0.5800 0.041 Uiso 1 1 calc R U .
H7B H 0.2488 0.3646 0.6743 0.041 Uiso 1 1 calc R U .
H7C H 0.1245 0.3499 0.5722 0.041 Uiso 1 1 calc R U .

loop_
_atom_site_aniso_label
_atom_site_aniso_U_11
_atom_site_aniso_U_22
_atom_site_aniso_U_33
_atom_site_aniso_U_23
_atom_site_aniso_U_13
_atom_site_aniso_U_12
Ir1 0.0155(2) 0.0147(2) 0.0186(2) -0.00001(16) 0.00356(15) 0.00002(16)
I1 0.0242(3) 0.0171(3) 0.0282(3) 0.0010(2) 0.0072(2) -0.0026(2)
O1 0.022(3) 0.019(3) 0.025(3) 0.002(2) 0.006(2) 0.006(2)
N1 0.017(3) 0.019(3) 0.017(3) 0.008(3) -0.002(2) 0.000(3)
C5 0.020(4) 0.014(4) 0.030(5) 0.000(3) 0.006(3) -0.005(3)
C4 0.033(4) 0.026(5) 0.024(4) -0.005(3) 0.015(4) -0.004(4)
C1 0.022(4) 0.023(5) 0.032(5) 0.000(3) 0.007(3) -0.001(3)
C2 0.031(4) 0.026(5) 0.021(4) -0.001(3) -0.001(3) -0.001(3)
C3 0.037(5) 0.028(5) 0.023(4) 0.000(3) 0.006(4) -0.011(4)
C6 0.022(4) 0.023(4) 0.027(4) -0.005(3) 0.014(3) 0.000(3)
C8 0.025(4) 0.033(5) 0.035(5) 0.001(4) 0.009(4) 0.005(4)
C7 0.036(5) 0.015(4) 0.031(5) -0.004(3) 0.005(4) 0.001(3)

loop_
_atom_type_symbol
_atom_type_description
_atom_type_scat_dispersion_real
_atom_type_scat_dispersion_imag
_atom_type_scat_source
C C 0.0033 0.0016 'International Tables Vol C Tables 4.2.6.8 and 6.1.1.4'
H H 0.0000 0.0000 'International Tables Vol C Tables 4.2.6.8 and 6.1.1.4'
I I -0.4742 1.8119 'International Tables Vol C Tables 4.2.6.8 and 6.1.1.4'
Ir Ir -1.4442 7.9887 'International Tables Vol C Tables 4.2.6.8 and 6.1.1.4'
N N 0.0061 0.0033 'International Tables Vol C Tables 4.2.6.8 and 6.1.1.4'
O O 0.0106 0.0060 'International Tables Vol C Tables 4.2.6.8 and 6.1.1.4'

loop_
_geom_angle_atom_site_label_1
_geom_angle_atom_site_label_2
_geom_angle_atom_site_label_3
_geom_angle
_geom_angle_site_symmetry_1
_geom_angle_site_symmetry_3
O1 Ir1 O1 180.0 3_656 .
O1 Ir1 N1 98.5(2) 3_656 .
O1 Ir1 N1 81.5(2) . .
O1 Ir1 N1 81.5(2) 3_656 3_656
O1 Ir1 N1 98.5(2) . 3_656
N1 Ir1 N1 180.0 . 3_656
O1 Ir1 I1 88.69(15) 3_656 3_656
O1 Ir1 I1 91.31(15) . 3_656
N1 Ir1 I1 89.42(17) . 3_656
N1 Ir1 I1 90.58(17) 3_656 3_656
O1 Ir1 I1 91.31(15) 3_656 .
O1 Ir1 I1 88.69(15) . .
N1 Ir1 I1 90.58(17) . .
N1 Ir1 I1 89.42(17) 3_656 .
I1 Ir1 I1 180.0 3_656 .
C6 O1 Ir1 117.5(4) . .
C1 N1 C5 118.6(6) . .
C1 N1 Ir1 125.5(5) . .
C5 N1 Ir1 115.9(5) . .
N1 C5 C4 120.1(7) . .
N1 C5 C6 114.9(6) . .
C4 C5 C6 124.9(7) . .
C3 C4 C5 120.6(7) . .
C3 C4 H4 119.7 . .
C5 C4 H4 119.7 . .
N1 C1 C2 123.0(7) . .
N1 C1 H1 118.5 . .
C2 C1 H1 118.5 . .
C1 C2 C3 118.3(7) . .
C1 C2 H2 120.8 . .
C3 C2 H2 120.8 . .
C4 C3 C2 119.3(7) . .
C4 C3 H3 120.3 . .
C2 C3 H3 120.3 . .
O1 C6 C5 110.1(5) . .
O1 C6 C8 108.3(6) . .
C5 C6 C8 111.3(6) . .
O1 C6 C7 106.5(6) . .
C5 C6 C7 111.0(6) . .
C8 C6 C7 109.5(6) . .
C6 C8 H8A 109.5 . .
C6 C8 H8B 109.5 . .
H8A C8 H8B 109.5 . .
C6 C8 H8C 109.5 . .
H8A C8 H8C 109.5 . .
H8B C8 H8C 109.5 . .
C6 C7 H7A 109.5 . .
C6 C7 H7B 109.5 . .
H7A C7 H7B 109.5 . .
C6 C7 H7C 109.5 . .
H7A C7 H7C 109.5 . .
H7B C7 H7C 109.5 . .

loop_
_geom_bond_atom_site_label_1
_geom_bond_atom_site_label_2
_geom_bond_distance
_geom_bond_site_symmetry_2
Ir1 O1 1.949(5) 3_656
Ir1 O1 1.949(5) .
Ir1 N1 2.006(6) .
Ir1 N1 2.006(6) 3_656
Ir1 I1 2.6938(5) 3_656
Ir1 I1 2.6938(5) .
O1 C6 1.438(8) .
N1 C1 1.351(9) .
N1 C5 1.361(9) .
C5 C4 1.388(10) .
C5 C6 1.511(10) .
C4 C3 1.363(11) .
C4 H4 0.9500 .
C1 C2 1.370(11) .
C1 H1 0.9500 .
C2 C3 1.388(11) .
C2 H2 0.9500 .
C3 H3 0.9500 .
C6 C8 1.521(10) .
C6 C7 1.540(10) .
C8 H8A 0.9800 .
C8 H8B 0.9800 .
C8 H8C 0.9800 .
C7 H7A 0.9800 .
C7 H7B 0.9800 .
C7 H7C 0.9800 .

loop_
_geom_torsion_atom_site_label_1
_geom_torsion_atom_site_label_2
_geom_torsion_atom_site_label_3
_geom_torsion_atom_site_label_4
_geom_torsion
C1 N1 C5 C4 1.2(10)
Ir1 N1 C5 C4 -178.8(5)
C1 N1 C5 C6 -177.6(6)
Ir1 N1 C5 C6 2.3(8)
N1 C5 C4 C3 0.7(11)
C6 C5 C4 C3 179.4(7)
C5 N1 C1 C2 -2.2(11)
Ir1 N1 C1 C2 177.8(6)
N1 C1 C2 C3 1.2(12)
C5 C4 C3 C2 -1.7(12)
C1 C2 C3 C4 0.8(11)
Ir1 O1 C6 C5 3.6(7)
Ir1 O1 C6 C8 -118.2(5)
Ir1 O1 C6 C7 124.1(5)
N1 C5 C6 O1 -3.8(9)
C4 C5 C6 O1 177.4(7)
N1 C5 C6 C8 116.3(7)
C4 C5 C6 C8 -62.5(10)
N1 C5 C6 C7 -121.4(7)
C4 C5 C6 C7 59.8(9)
